data_4306016
loop_
_publ_author_name
'Manuel Temprado'
'James Eric McDonough'
'Arjun Mendiratta'
'Yi-Chou Tsai'
'George C. Fortman'
'Christopher C. Cummins'
'Elena V. Rybak-Akimova'
'Carl D. Hoff'

_publ_section_title
;
Thermodynamic and Kinetic Studies of H Atom Transfer from
HMo(CO)3(\h5-C5H5) to Mo(N[t-Bu]Ar)3 and (PhCN)Mo(N[t-Bu]Ar)3: Direct
Insertion of Benzonitrile into the Mo-H Bond of HMo(N[t-Bu]Ar)3 forming
(Ph(H)C=N)Mo(N[t-Bu]Ar)3
;
_journal_name_full 'Inorganic Chemistry'
_journal_page_first 9380
_journal_page_last 9389
_journal_paper_doi 10.1021/ic800945m
_journal_volume 47
_journal_year 2008
_chemical_formula_sum 'C43 H60 Mo N4'
_chemical_formula_weight 728.89
_chemical_name_common 'molybdenum tris-tBu-anilide benzoketiminate'
_chemical_name_systematic
; 
 ? 
;
_space_group_IT_number 15
_symmetry_cell_setting monoclinic
_symmetry_space_group_name_Hall '-C 2yc'
_symmetry_space_group_name_H-M 'C 1 2/c 1'
_atom_sites_solution_hydrogens geom
_atom_sites_solution_primary direct
_atom_sites_solution_secondary difmap
_audit_creation_method SHELXL-97
_cell_angle_alpha 90.00
_cell_angle_beta 119.5570(10)
_cell_angle_gamma 90.00
_cell_formula_units_Z 8
_cell_length_a 37.8513(15)
_cell_length_b 11.7506(5)
_cell_length_c 20.8316(9)
_cell_measurement_reflns_used 9097
_cell_measurement_temperature 100(2)
_cell_measurement_theta_max 31.50
_cell_measurement_theta_min 2.25
_cell_volume 8059.6(6)
_computing_cell_refinement 'SAINT 5 (Bruker-AXS, 2003)'
_computing_data_collection 'SMART 5 (Bruker-AXS, 2003)'
_computing_data_reduction 'SAINT 5 (Bruker-AXS, 2003)'
_computing_molecular_graphics 'Bruker SHELXTL'
_computing_publication_material 'Bruker SHELXTL'
_computing_structure_refinement 'SHELXL-97 (Sheldrick, 1997)'
_computing_structure_solution 'SHELXS-97 (Sheldrick, 1990)'
_diffrn_ambient_temperature 100(2)
_diffrn_measured_fraction_theta_full 1.000
_diffrn_measured_fraction_theta_max 1.000
_diffrn_measurement_device_type 'Bruker Smart APEX CCD'
_diffrn_measurement_method 'omega and phi scans'
_diffrn_radiation_monochromator graphite
_diffrn_radiation_source 'fine-focus sealed tube'
_diffrn_radiation_type MoK\a
_diffrn_radiation_wavelength 0.71073
_diffrn_reflns_av_R_equivalents 0.0349
_diffrn_reflns_av_sigmaI/netI 0.0197
_diffrn_reflns_limit_h_max 46
_diffrn_reflns_limit_h_min -53
_diffrn_reflns_limit_k_max 16
_diffrn_reflns_limit_k_min 0
_diffrn_reflns_limit_l_max 29
_diffrn_reflns_limit_l_min 0
_diffrn_reflns_number 92905
_diffrn_reflns_theta_full 30.03
_diffrn_reflns_theta_max 30.03
_diffrn_reflns_theta_min 1.84
_exptl_absorpt_coefficient_mu 0.358
_exptl_absorpt_correction_T_max 0.9318
_exptl_absorpt_correction_T_min 0.8940
_exptl_absorpt_correction_type multi-scan
_exptl_absorpt_process_details sadabs
_exptl_crystal_colour blue
_exptl_crystal_density_diffrn 1.201
_exptl_crystal_density_method 'not measured'
_exptl_crystal_description block
_exptl_crystal_F_000 3104
_exptl_crystal_size_max 0.32
_exptl_crystal_size_mid 0.21
_exptl_crystal_size_min 0.20
_refine_diff_density_max 0.844
_refine_diff_density_min -0.296
_refine_diff_density_rms 0.075
_refine_ls_extinction_method none
_refine_ls_goodness_of_fit_ref 1.065
_refine_ls_hydrogen_treatment mixed
_refine_ls_matrix_type full
_refine_ls_number_parameters 443
_refine_ls_number_reflns 11807
_refine_ls_number_restraints 0
_refine_ls_restrained_S_all 1.065
_refine_ls_R_factor_all 0.0358
_refine_ls_R_factor_gt 0.0312
_refine_ls_shift/su_max 0.006
_refine_ls_shift/su_mean 0.000
_refine_ls_structure_factor_coef Fsqd
_refine_ls_weighting_details 'calc w=1/[\s^2^(Fo^2^)+(0.0423P)^2^+8.2133P] where P=(Fo^2^+2Fc^2^)/3'
_refine_ls_weighting_scheme calc
_refine_ls_wR_factor_gt 0.0786
_refine_ls_wR_factor_ref 0.0811
_reflns_number_gt 10464
_reflns_number_total 11807
_reflns_threshold_expression >2sigma(I)
_cod_data_source_file ic800945m_si_002_2.cif
_cod_data_source_block 05069
_cod_depositor_comments
;
The following automatic conversions were performed:
'_symmetry_cell_setting' value 'Monoclinic' changed to 'monoclinic'
according to '/home/saulius/struct/CIF-dictionaries/cif_core.dic'
dictionary named 'cif_core.dic' version 2.4.1 from 2010-06-29.

Automatic conversion script
Id: cif_fix_enum 1527 2010-12-29 10:47:43Z saulius 
;
_cod_database_code 4306016

loop_
_symmetry_equiv_pos_as_xyz
'x, y, z'
'-x, y, -z+1/2'
'x+1/2, y+1/2, z'
'-x+1/2, y+1/2, -z+1/2'
'-x, -y, -z'
'x, -y, z-1/2'
'-x+1/2, -y+1/2, -z'
'x+1/2, -y+1/2, z-1/2'

loop_
_atom_site_label
_atom_site_type_symbol
_atom_site_fract_x
_atom_site_fract_y
_atom_site_fract_z
_atom_site_U_iso_or_equiv
_atom_site_adp_type
_atom_site_occupancy
_atom_site_symmetry_multiplicity
_atom_site_calc_flag
_atom_site_refinement_flags
_atom_site_disorder_assembly
_atom_site_disorder_group
Mo1 Mo 0.109805(3) 0.778948(9) 0.137985(6) 0.01286(4) Uani 1 1 d . . .
N1 N 0.14020(3) 0.63643(10) 0.17098(6) 0.0161(2) Uani 1 1 d . . .
N2 N 0.14556(3) 0.91182(9) 0.15647(6) 0.0152(2) Uani 1 1 d . . .
N3 N 0.06360(3) 0.79117(9) 0.15756(6) 0.0151(2) Uani 1 1 d . . .
N4 N 0.08705(3) 0.78139(9) 0.03959(6) 0.0158(2) Uani 1 1 d . . .
C4 C 0.06517(4) 0.80110(12) -0.03109(7) 0.0179(2) Uani 1 1 d . . .
H4A H 0.0391(6) 0.8283(16) -0.0485(10) 0.022(4) Uiso 1 1 d . . .
C11 C 0.16741(4) 0.64036(11) 0.24990(7) 0.0170(2) Uani 1 1 d . . .
C12 C 0.15466(4) 0.60133(12) 0.29846(7) 0.0183(2) Uani 1 1 d . . .
H12 H 0.1282 0.5701 0.2795 0.022 Uiso 1 1 calc R . .
C13 C 0.18059(4) 0.60780(13) 0.37489(8) 0.0212(3) Uani 1 1 d . . .
C14 C 0.21949(5) 0.65229(13) 0.40174(8) 0.0240(3) Uani 1 1 d . . .
H14 H 0.2371 0.6572 0.4535 0.029 Uiso 1 1 calc R . .
C15 C 0.23321(4) 0.68986(13) 0.35430(8) 0.0226(3) Uani 1 1 d . . .
C16 C 0.20675(4) 0.68407(12) 0.27849(8) 0.0200(3) Uani 1 1 d . . .
H16 H 0.2156 0.7103 0.2456 0.024 Uiso 1 1 calc R . .
C17 C 0.14688(5) 0.53778(12) 0.13180(8) 0.0208(3) Uani 1 1 d . . .
C18 C 0.15414(7) 0.42923(14) 0.17773(10) 0.0366(4) Uani 1 1 d . . .
H18A H 0.1783 0.4392 0.2263 0.055 Uiso 1 1 calc R . .
H18B H 0.1583 0.3647 0.1523 0.055 Uiso 1 1 calc R . .
H18C H 0.1305 0.4145 0.1839 0.055 Uiso 1 1 calc R . .
C19 C 0.10888(5) 0.51920(13) 0.05678(9) 0.0258(3) Uani 1 1 d . . .
H19A H 0.1037 0.5873 0.0262 0.039 Uiso 1 1 calc R . .
H19B H 0.0855 0.5048 0.0639 0.039 Uiso 1 1 calc R . .
H19C H 0.1131 0.4537 0.0322 0.039 Uiso 1 1 calc R . .
C21 C 0.15815(4) 0.93807(11) 0.10313(7) 0.0167(2) Uani 1 1 d . . .
C22 C 0.13427(4) 1.00729(12) 0.04209(7) 0.0187(2) Uani 1 1 d . . .
H22 H 0.1100 1.0396 0.0367 0.022 Uiso 1 1 calc R . .
C23 C 0.14565(5) 1.02938(12) -0.01084(8) 0.0218(3) Uani 1 1 d . . .
C24 C 0.18184(5) 0.98291(13) -0.00166(8) 0.0238(3) Uani 1 1 d . . .
H24 H 0.1899 0.9987 -0.0373 0.029 Uiso 1 1 calc R . .
C25 C 0.20627(5) 0.91416(13) 0.05839(9) 0.0230(3) Uani 1 1 d . . .
C26 C 0.19382(4) 0.89169(12) 0.11014(8) 0.0202(3) Uani 1 1 d . . .
H26 H 0.2100 0.8438 0.1510 0.024 Uiso 1 1 calc R . .
C27 C 0.16322(4) 0.98903(12) 0.22274(7) 0.0179(2) Uani 1 1 d . . .
C28 C 0.20988(4) 0.98921(13) 0.26326(8) 0.0236(3) Uani 1 1 d . . .
H28A H 0.2199 0.9118 0.2798 0.035 Uiso 1 1 calc R . .
H28B H 0.2201 1.0399 0.3061 0.035 Uiso 1 1 calc R . .
H28C H 0.2193 1.0160 0.2297 0.035 Uiso 1 1 calc R . .
C29 C 0.14889(5) 1.11170(12) 0.19829(8) 0.0220(3) Uani 1 1 d . . .
H29A H 0.1577 1.1368 0.1636 0.033 Uiso 1 1 calc R . .
H29B H 0.1606 1.1618 0.2415 0.033 Uiso 1 1 calc R . .
H29C H 0.1192 1.1148 0.1741 0.033 Uiso 1 1 calc R . .
C31 C 0.05634(4) 0.68772(11) 0.18647(7) 0.0154(2) Uani 1 1 d . . .
C32 C 0.04482(4) 0.58862(11) 0.14371(7) 0.0177(2) Uani 1 1 d . . .
H32 H 0.0406 0.5911 0.0948 0.021 Uiso 1 1 calc R . .
C33 C 0.03948(4) 0.48617(12) 0.17176(8) 0.0209(3) Uani 1 1 d . . .
C34 C 0.04466(4) 0.48491(12) 0.24294(8) 0.0215(3) Uani 1 1 d . . .
H34 H 0.0412 0.4155 0.2625 0.026 Uiso 1 1 calc R . .
C35 C 0.05485(4) 0.58328(12) 0.28589(7) 0.0184(2) Uani 1 1 d . . .
C36 C 0.06110(4) 0.68456(11) 0.25741(7) 0.0166(2) Uani 1 1 d . . .
H36 H 0.0687 0.7517 0.2866 0.020 Uiso 1 1 calc R . .
C37 C 0.02769(4) 0.86966(11) 0.12191(7) 0.0174(2) Uani 1 1 d . . .
C38 C 0.04094(4) 0.97895(12) 0.10011(8) 0.0220(3) Uani 1 1 d . . .
H38A H 0.0630 1.0147 0.1443 0.033 Uiso 1 1 calc R . .
H38B H 0.0179 1.0314 0.0768 0.033 Uiso 1 1 calc R . .
H38C H 0.0505 0.9609 0.0653 0.033 Uiso 1 1 calc R . .
C39 C 0.01205(5) 0.90069(13) 0.17515(9) 0.0254(3) Uani 1 1 d . . .
H39A H 0.0033 0.8315 0.1895 0.038 Uiso 1 1 calc R . .
H39B H -0.0109 0.9532 0.1507 0.038 Uiso 1 1 calc R . .
H39C H 0.0339 0.9372 0.2192 0.038 Uiso 1 1 calc R . .
C41 C 0.07967(5) 0.78929(11) -0.08388(8) 0.0189(3) Uani 1 1 d . . .
C42 C 0.05388(5) 0.81928(13) -0.15810(8) 0.0258(3) Uani 1 1 d . . .
H42 H 0.0271 0.8454 -0.1733 0.031 Uiso 1 1 calc R . .
C43 C 0.06715(6) 0.81112(14) -0.20938(9) 0.0330(4) Uani 1 1 d . . .
H43 H 0.0496 0.8331 -0.2591 0.040 Uiso 1 1 calc R . .
C44 C 0.10556(6) 0.77147(15) -0.18878(10) 0.0344(4) Uani 1 1 d . . .
H44 H 0.1142 0.7642 -0.2243 0.041 Uiso 1 1 calc R . .
C45 C 0.13160(6) 0.74204(16) -0.11533(10) 0.0319(4) Uani 1 1 d . . .
H45 H 0.1582 0.7154 -0.1007 0.038 Uiso 1 1 calc R . .
C46 C 0.11889(5) 0.75144(14) -0.06332(9) 0.0244(3) Uani 1 1 d . . .
H46 H 0.1370 0.7320 -0.0133 0.029 Uiso 1 1 calc R . .
C110 C 0.18338(5) 0.55998(15) 0.12055(9) 0.0288(3) Uani 1 1 d . . .
H11A H 0.2077 0.5717 0.1686 0.043 Uiso 1 1 calc R . .
H11B H 0.1782 0.6280 0.0900 0.043 Uiso 1 1 calc R . .
H11C H 0.1875 0.4944 0.0959 0.043 Uiso 1 1 calc R . .
C131 C 0.16674(5) 0.56602(16) 0.42761(8) 0.0294(3) Uani 1 1 d . . .
H13A H 0.1893 0.5270 0.4693 0.044 Uiso 1 1 calc R . .
H13B H 0.1440 0.5130 0.4018 0.044 Uiso 1 1 calc R . .
H13C H 0.1580 0.6309 0.4458 0.044 Uiso 1 1 calc R . .
C151 C 0.27593(5) 0.73483(15) 0.38426(10) 0.0320(4) Uani 1 1 d . . .
H15A H 0.2952 0.6715 0.4034 0.048 Uiso 1 1 calc R . .
H15B H 0.2820 0.7891 0.4241 0.048 Uiso 1 1 calc R . .
H15C H 0.2782 0.7731 0.3447 0.048 Uiso 1 1 calc R . .
C210 C 0.14927(5) 0.94828(13) 0.27658(8) 0.0210(3) Uani 1 1 d . . .
H21A H 0.1584 0.8699 0.2917 0.031 Uiso 1 1 calc R . .
H21B H 0.1196 0.9512 0.2523 0.031 Uiso 1 1 calc R . .
H21C H 0.1609 0.9977 0.3201 0.031 Uiso 1 1 calc R . .
C231 C 0.11862(5) 1.09978(15) -0.07826(9) 0.0307(3) Uani 1 1 d . . .
H23A H 0.1028 1.0492 -0.1203 0.046 Uiso 1 1 calc R . .
H23B H 0.1354 1.1503 -0.0896 0.046 Uiso 1 1 calc R . .
H23C H 0.1001 1.1455 -0.0686 0.046 Uiso 1 1 calc R . .
C251 C 0.24508(6) 0.86204(16) 0.06801(11) 0.0345(4) Uani 1 1 d . . .
H25A H 0.2472 0.8761 0.0237 0.052 Uiso 1 1 calc R . .
H25B H 0.2448 0.7798 0.0757 0.052 Uiso 1 1 calc R . .
H25C H 0.2684 0.8964 0.1108 0.052 Uiso 1 1 calc R . .
C310 C -0.00690(4) 0.81294(13) 0.05309(8) 0.0233(3) Uani 1 1 d . . .
H31A H -0.0153 0.7430 0.0675 0.035 Uiso 1 1 calc R . .
H31B H 0.0026 0.7945 0.0182 0.035 Uiso 1 1 calc R . .
H31C H -0.0300 0.8652 0.0297 0.035 Uiso 1 1 calc R . .
C331 C 0.02713(6) 0.38027(14) 0.12462(10) 0.0324(4) Uani 1 1 d . . .
H33A H 0.0507 0.3298 0.1412 0.049 Uiso 1 1 calc R . .
H33B H 0.0171 0.4014 0.0730 0.049 Uiso 1 1 calc R . .
H33C H 0.0056 0.3408 0.1291 0.049 Uiso 1 1 calc R . .
C351 C 0.05836(5) 0.58126(14) 0.36119(8) 0.0243(3) Uani 1 1 d . . .
H35A H 0.0319 0.5988 0.3566 0.036 Uiso 1 1 calc R . .
H35B H 0.0783 0.6381 0.3929 0.036 Uiso 1 1 calc R . .
H35C H 0.0672 0.5056 0.3831 0.036 Uiso 1 1 calc R . .

loop_
_atom_site_aniso_label
_atom_site_aniso_U_11
_atom_site_aniso_U_22
_atom_site_aniso_U_33
_atom_site_aniso_U_23
_atom_site_aniso_U_13
_atom_site_aniso_U_12
Mo1 0.01295(6) 0.01388(6) 0.01233(6) 0.00050(4) 0.00667(4) 0.00057(4)
N1 0.0169(5) 0.0171(5) 0.0147(5) 0.0000(4) 0.0082(4) 0.0017(4)
N2 0.0168(5) 0.0160(5) 0.0139(5) -0.0003(4) 0.0085(4) -0.0006(4)
N3 0.0167(5) 0.0146(5) 0.0153(5) 0.0023(4) 0.0090(4) 0.0014(4)
N4 0.0160(5) 0.0158(5) 0.0165(5) -0.0003(4) 0.0087(4) -0.0013(4)
C4 0.0174(6) 0.0202(6) 0.0146(6) -0.0005(5) 0.0067(5) 0.0006(5)
C11 0.0173(6) 0.0160(6) 0.0163(6) 0.0012(4) 0.0074(5) 0.0031(5)
C12 0.0169(6) 0.0198(6) 0.0185(6) 0.0021(5) 0.0089(5) 0.0022(5)
C13 0.0223(7) 0.0233(6) 0.0183(6) 0.0028(5) 0.0103(5) 0.0042(5)
C14 0.0223(7) 0.0249(7) 0.0179(6) 0.0009(5) 0.0047(5) 0.0026(5)
C15 0.0179(6) 0.0201(6) 0.0246(7) 0.0028(5) 0.0066(6) 0.0013(5)
C16 0.0187(6) 0.0197(6) 0.0217(6) 0.0032(5) 0.0100(5) 0.0018(5)
C17 0.0263(7) 0.0177(6) 0.0201(6) -0.0001(5) 0.0128(6) 0.0058(5)
C18 0.0645(13) 0.0184(7) 0.0315(8) 0.0036(6) 0.0273(9) 0.0110(7)
C19 0.0275(7) 0.0243(7) 0.0258(7) -0.0077(6) 0.0134(6) -0.0004(6)
C21 0.0190(6) 0.0163(5) 0.0163(6) -0.0021(5) 0.0100(5) -0.0030(5)
C22 0.0202(6) 0.0183(6) 0.0186(6) -0.0009(5) 0.0104(5) -0.0025(5)
C23 0.0272(7) 0.0205(6) 0.0182(6) -0.0009(5) 0.0116(6) -0.0055(5)
C24 0.0317(8) 0.0248(7) 0.0233(7) -0.0048(5) 0.0200(6) -0.0079(6)
C25 0.0252(7) 0.0224(6) 0.0290(7) -0.0052(6) 0.0194(6) -0.0045(5)
C26 0.0216(6) 0.0193(6) 0.0221(6) -0.0001(5) 0.0127(5) -0.0002(5)
C27 0.0183(6) 0.0187(6) 0.0174(6) -0.0032(5) 0.0092(5) -0.0026(5)
C28 0.0184(6) 0.0273(7) 0.0220(7) -0.0045(5) 0.0075(5) -0.0037(5)
C29 0.0268(7) 0.0179(6) 0.0244(7) -0.0033(5) 0.0149(6) -0.0015(5)
C31 0.0138(6) 0.0161(5) 0.0168(6) 0.0022(4) 0.0080(5) 0.0008(4)
C32 0.0178(6) 0.0185(6) 0.0171(6) -0.0012(5) 0.0088(5) -0.0007(5)
C33 0.0221(7) 0.0174(6) 0.0255(7) -0.0023(5) 0.0133(6) -0.0024(5)
C34 0.0223(7) 0.0180(6) 0.0273(7) 0.0046(5) 0.0145(6) 0.0002(5)
C35 0.0164(6) 0.0218(6) 0.0183(6) 0.0046(5) 0.0096(5) 0.0020(5)
C36 0.0162(6) 0.0176(6) 0.0162(6) 0.0005(5) 0.0082(5) 0.0003(5)
C37 0.0167(6) 0.0178(6) 0.0203(6) 0.0046(5) 0.0110(5) 0.0034(5)
C38 0.0213(7) 0.0192(6) 0.0271(7) 0.0063(5) 0.0133(6) 0.0046(5)
C39 0.0294(8) 0.0248(7) 0.0302(8) 0.0061(6) 0.0210(7) 0.0098(6)
C41 0.0251(7) 0.0165(6) 0.0160(6) -0.0011(5) 0.0107(5) -0.0033(5)
C42 0.0371(8) 0.0196(6) 0.0180(6) 0.0011(5) 0.0115(6) 0.0024(6)
C43 0.0581(11) 0.0236(7) 0.0187(7) 0.0004(6) 0.0200(8) -0.0051(7)
C44 0.0550(11) 0.0315(8) 0.0317(8) -0.0091(7) 0.0329(9) -0.0161(8)
C45 0.0331(9) 0.0379(9) 0.0353(9) -0.0084(7) 0.0250(8) -0.0098(7)
C46 0.0243(7) 0.0292(7) 0.0220(7) -0.0016(6) 0.0132(6) -0.0036(6)
C110 0.0225(7) 0.0386(9) 0.0260(7) -0.0042(6) 0.0125(6) 0.0075(6)
C131 0.0283(8) 0.0422(9) 0.0191(7) 0.0058(6) 0.0127(6) 0.0027(7)
C151 0.0197(7) 0.0340(8) 0.0315(8) 0.0056(7) 0.0045(6) -0.0043(6)
C210 0.0252(7) 0.0233(6) 0.0165(6) -0.0030(5) 0.0118(5) -0.0038(5)
C231 0.0374(9) 0.0336(8) 0.0218(7) 0.0070(6) 0.0150(7) -0.0028(7)
C251 0.0371(9) 0.0339(9) 0.0491(10) -0.0016(8) 0.0339(9) 0.0013(7)
C310 0.0172(6) 0.0262(7) 0.0235(7) 0.0060(6) 0.0077(5) 0.0013(5)
C331 0.0431(10) 0.0211(7) 0.0357(9) -0.0078(6) 0.0215(8) -0.0086(7)
C351 0.0259(7) 0.0300(7) 0.0199(6) 0.0055(6) 0.0135(6) 0.0003(6)

loop_
_atom_type_symbol
_atom_type_description
_atom_type_scat_dispersion_real
_atom_type_scat_dispersion_imag
_atom_type_scat_source
C C 0.0033 0.0016 'International Tables Vol C Tables 4.2.6.8 and 6.1.1.4'
H H 0.0000 0.0000 'International Tables Vol C Tables 4.2.6.8 and 6.1.1.4'
N N 0.0061 0.0033 'International Tables Vol C Tables 4.2.6.8 and 6.1.1.4'
Mo Mo -1.6832 0.6857 'International Tables Vol C Tables 4.2.6.8 and 6.1.1.4'

loop_
_geom_angle_atom_site_label_1
_geom_angle_atom_site_label_2
_geom_angle_atom_site_label_3
_geom_angle
_geom_angle_site_symmetry_1
_geom_angle_site_symmetry_3
_geom_angle_publ_flag
N4 Mo1 N1 106.48(5) . . ?
N4 Mo1 N2 96.14(5) . . ?
N1 Mo1 N2 112.38(5) . . ?
N4 Mo1 N3 105.00(5) . . ?
N1 Mo1 N3 114.50(5) . . ?
N2 Mo1 N3 119.37(5) . . ?
C11 N1 C17 115.07(10) . . ?
C11 N1 Mo1 109.73(8) . . ?
C17 N1 Mo1 133.99(9) . . ?
C21 N2 C27 114.32(10) . . ?
C21 N2 Mo1 118.29(8) . . ?
C27 N2 Mo1 127.35(8) . . ?
C31 N3 C37 114.31(10) . . ?
C31 N3 Mo1 113.16(8) . . ?
C37 N3 Mo1 128.07(8) . . ?
C4 N4 Mo1 166.84(11) . . ?
N4 C4 C41 124.62(13) . . ?
C12 C11 C16 119.17(12) . . ?
C12 C11 N1 120.42(12) . . ?
C16 C11 N1 120.41(12) . . ?
C11 C12 C13 120.48(13) . . ?
C14 C13 C12 119.05(13) . . ?
C14 C13 C131 120.41(13) . . ?
C12 C13 C131 120.53(13) . . ?
C13 C14 C15 121.55(13) . . ?
C16 C15 C14 118.45(14) . . ?
C16 C15 C151 120.62(14) . . ?
C14 C15 C151 120.92(14) . . ?
C15 C16 C11 121.28(13) . . ?
N1 C17 C19 109.77(11) . . ?
N1 C17 C110 110.85(12) . . ?
C19 C17 C110 109.39(12) . . ?
N1 C17 C18 109.11(11) . . ?
C19 C17 C18 107.88(14) . . ?
C110 C17 C18 109.78(13) . . ?
C26 C21 C22 118.66(12) . . ?
C26 C21 N2 120.42(12) . . ?
C22 C21 N2 120.88(12) . . ?
C23 C22 C21 120.95(13) . . ?
C22 C23 C24 118.96(14) . . ?
C22 C23 C231 120.40(14) . . ?
C24 C23 C231 120.62(13) . . ?
C25 C24 C23 121.50(13) . . ?
C24 C25 C26 118.43(14) . . ?
C24 C25 C251 121.78(14) . . ?
C26 C25 C251 119.78(15) . . ?
C21 C26 C25 121.49(14) . . ?
N2 C27 C210 108.99(11) . . ?
N2 C27 C29 109.71(11) . . ?
C210 C27 C29 110.06(11) . . ?
N2 C27 C28 112.00(11) . . ?
C210 C27 C28 108.41(12) . . ?
C29 C27 C28 107.64(12) . . ?
C36 C31 C32 119.21(12) . . ?
C36 C31 N3 120.81(12) . . ?
C32 C31 N3 119.98(11) . . ?
C33 C32 C31 121.04(12) . . ?
C32 C33 C34 118.69(13) . . ?
C32 C33 C331 120.08(13) . . ?
C34 C33 C331 121.21(13) . . ?
C35 C34 C33 121.46(13) . . ?
C34 C35 C36 118.91(12) . . ?
C34 C35 C351 120.59(13) . . ?
C36 C35 C351 120.48(13) . . ?
C31 C36 C35 120.63(12) . . ?
N3 C37 C38 108.27(11) . . ?
N3 C37 C39 111.46(11) . . ?
C38 C37 C39 108.37(12) . . ?
N3 C37 C310 109.98(11) . . ?
C38 C37 C310 109.94(12) . . ?
C39 C37 C310 108.79(12) . . ?
C46 C41 C42 118.18(14) . . ?
C46 C41 C4 122.47(13) . . ?
C42 C41 C4 119.33(14) . . ?
C43 C42 C41 120.64(16) . . ?
C44 C43 C42 120.64(16) . . ?
C43 C44 C45 119.45(15) . . ?
C46 C45 C44 120.44(17) . . ?
C45 C46 C41 120.64(15) . . ?

loop_
_geom_bond_atom_site_label_1
_geom_bond_atom_site_label_2
_geom_bond_distance
_geom_bond_site_symmetry_2
_geom_bond_publ_flag
Mo1 N4 1.7896(12) . ?
Mo1 N1 1.9547(11) . ?
Mo1 N2 1.9758(11) . ?
Mo1 N3 1.9870(11) . ?
N1 C11 1.4474(17) . ?
N1 C17 1.5089(17) . ?
N2 C21 1.4419(16) . ?
N2 C27 1.5051(17) . ?
N3 C31 1.4419(16) . ?
N3 C37 1.5015(17) . ?
N4 C4 1.3055(17) . ?
C4 C41 1.4578(19) . ?
C11 C12 1.3956(18) . ?
C11 C16 1.4003(19) . ?
C12 C13 1.4008(19) . ?
C13 C14 1.394(2) . ?
C13 C131 1.513(2) . ?
C14 C15 1.396(2) . ?
C15 C16 1.393(2) . ?
C15 C151 1.512(2) . ?
C17 C19 1.530(2) . ?
C17 C110 1.533(2) . ?
C17 C18 1.536(2) . ?
C21 C26 1.3953(19) . ?
C21 C22 1.4006(19) . ?
C22 C23 1.3917(19) . ?
C23 C24 1.397(2) . ?
C23 C231 1.512(2) . ?
C24 C25 1.390(2) . ?
C25 C26 1.3981(19) . ?
C25 C251 1.511(2) . ?
C27 C210 1.5331(19) . ?
C27 C29 1.536(2) . ?
C27 C28 1.5366(19) . ?
C31 C36 1.3983(18) . ?
C31 C32 1.3987(18) . ?
C32 C33 1.3957(19) . ?
C33 C34 1.397(2) . ?
C33 C331 1.509(2) . ?
C34 C35 1.395(2) . ?
C35 C36 1.4010(18) . ?
C35 C351 1.5078(19) . ?
C37 C38 1.5270(19) . ?
C37 C39 1.5364(19) . ?
C37 C310 1.537(2) . ?
C41 C46 1.399(2) . ?
C41 C42 1.407(2) . ?
C42 C43 1.390(2) . ?
C43 C44 1.378(3) . ?
C44 C45 1.394(3) . ?
C45 C46 1.390(2) . ?

loop_
_cod_related_entry_id
_cod_related_entry_database
_cod_related_entry_code
1 ChemSpider 30660813
